data_4069122
loop_
_publ_author_name
'Meier, Steven K.'
'Young, Kenneth J. H.'
'Ess, Daniel H.'
'Tenn, William J.'
'Oxgaard, Jonas'
'Goddard, William A.'
'Periana, Roy A.'

_publ_section_title
;
 Heterolytic Benzene C&#x2212;H Activation by a Cyclometalated
 Iridium(III) Dihydroxo Pyridyl Complex: Synthesis,
 Hydrogen&#x2212;Deuterium Exchange, and Density Functional Study
;
_journal_issue 18
_journal_name_full Organometallics
_journal_page_first 5293
_journal_paper_doi 10.1021/om900039s
_journal_volume 28
_journal_year 2009
_chemical_formula_sum 'C62 H68 Cl4 Ir2 N4 O4'
_chemical_formula_weight 1459.40
_chemical_name_systematic
; 
 ? 
;
_space_group_IT_number 2
_symmetry_cell_setting triclinic
_symmetry_space_group_name_Hall '-P 1'
_symmetry_space_group_name_H-M 'P -1'
_atom_sites_solution_hydrogens geom
_atom_sites_solution_primary direct
_atom_sites_solution_secondary difmap
_audit_creation_method SHELXL-97
_cell_angle_alpha 88.518(3)
_cell_angle_beta 88.768(4)
_cell_angle_gamma 81.758(4)
_cell_formula_units_Z 1
_cell_length_a 10.009(2)
_cell_length_b 12.096(3)
_cell_length_c 12.500(3)
_cell_measurement_reflns_used 7755
_cell_measurement_temperature 138(2)
_cell_measurement_theta_max 0.00
_cell_measurement_theta_min 0.00
_cell_volume 1497.0(6)
_computing_cell_refinement 'Bruker SMART'
_computing_data_collection 'Bruker SMART'
_computing_data_reduction 'Bruker SAINT'
_computing_molecular_graphics 'Bruker SHELXTL'
_computing_publication_material 'Bruker SHELXTL'
_computing_structure_refinement 'SHELXL-97 (Sheldrick, 1997)'
_computing_structure_solution 'SHELXS-97 (Sheldrick, 1990)'
_diffrn_ambient_temperature 138(2)
_diffrn_measured_fraction_theta_full 0.490
_diffrn_measured_fraction_theta_max 0.490
_diffrn_measurement_device_type 'CCD area detector'
_diffrn_measurement_method 'phi and omega scans'
_diffrn_radiation_monochromator graphite
_diffrn_radiation_source 'fine-focus sealed tube'
_diffrn_radiation_type MoK\a
_diffrn_radiation_wavelength 0.71073
_diffrn_reflns_av_R_equivalents 0.0321
_diffrn_reflns_av_sigmaI/netI 0.0810
_diffrn_reflns_limit_h_max 13
_diffrn_reflns_limit_h_min -11
_diffrn_reflns_limit_k_max 15
_diffrn_reflns_limit_k_min -15
_diffrn_reflns_limit_l_max 16
_diffrn_reflns_limit_l_min -14
_diffrn_reflns_number 4975
_diffrn_reflns_theta_full 27.54
_diffrn_reflns_theta_max 27.54
_diffrn_reflns_theta_min 1.63
_exptl_absorpt_coefficient_mu 4.668
_exptl_absorpt_correction_type none
_exptl_crystal_colour brown
_exptl_crystal_density_diffrn 1.619
_exptl_crystal_density_meas 0
_exptl_crystal_density_method 'not measured'
_exptl_crystal_description plate
_exptl_crystal_F_000 722
_refine_diff_density_max 3.265
_refine_diff_density_min -0.921
_refine_diff_density_rms 0.204
_refine_ls_extinction_method none
_refine_ls_goodness_of_fit_ref 1.054
_refine_ls_hydrogen_treatment mixed
_refine_ls_matrix_type full
_refine_ls_number_parameters 344
_refine_ls_number_reflns 3378
_refine_ls_number_restraints 0
_refine_ls_restrained_S_all 1.054
_refine_ls_R_factor_all 0.0569
_refine_ls_R_factor_gt 0.0545
_refine_ls_shift/su_max 0.005
_refine_ls_shift/su_mean 0.000
_refine_ls_structure_factor_coef Fsqd
_refine_ls_weighting_details 'calc w=1/[\s^2^(Fo^2^)+(0.1071P)^2^+0.0000P] where P=(Fo^2^+2Fc^2^)/3'
_refine_ls_weighting_scheme calc
_refine_ls_wR_factor_gt 0.1534
_refine_ls_wR_factor_ref 0.1562
_reflns_number_gt 3127
_reflns_number_total 3378
_reflns_threshold_expression >2sigma(I)
_cod_data_source_file om900039s_si_001.cif
_cod_data_source_block irackx2m
_cod_depositor_comments
;
The following automatic conversions were performed:

'_symmetry_cell_setting' value 'Triclinic' changed to 'triclinic'
according to /home/saulius/struct/CIF-dictionaries/cif_core.dic
dictionary named 'cif_core.dic' version 2.4.2 from 2011-04-26.

Automatic conversion script
Id: cif_fix_values 1715 2011-07-08 13:25:40Z adriana 
;
_cod_original_sg_symbol_H-M P-1
_cod_database_code 4069122

loop_
_symmetry_equiv_pos_as_xyz
'x, y, z'
'-x, -y, -z'

loop_
_atom_site_label
_atom_site_type_symbol
_atom_site_fract_x
_atom_site_fract_y
_atom_site_fract_z
_atom_site_U_iso_or_equiv
_atom_site_adp_type
_atom_site_occupancy
_atom_site_symmetry_multiplicity
_atom_site_calc_flag
_atom_site_refinement_flags
Ir1 Ir 0.99646(4) 0.96704(3) 0.12952(3) 0.02062(17) Uani 1 1 d .
N1 N 1.0978(9) 0.7988(8) 0.1144(7) 0.0187(17) Uani 1 1 d .
N2 N 0.8756(11) 0.8819(9) 0.2129(8) 0.025(2) Uani 1 1 d .
O1 O 1.1073(8) 1.0522(7) 0.0192(6) 0.0239(16) Uani 1 1 d .
O2 O 0.5371(9) 0.8763(7) -0.0028(7) 0.0289(18) Uiso 1 1 d .
Cl1 Cl 0.1461(8) 0.6664(7) 0.4626(8) 0.102(2) Uani 1 1 d .
Cl2 Cl -0.0829(11) 0.6235(8) 0.5895(7) 0.116(3) Uani 1 1 d .
C1 C 0.8659(14) 1.0949(10) 0.1819(11) 0.028(3) Uani 1 1 d .
C2 C 0.8670(16) 1.2126(10) 0.1722(11) 0.033(3) Uani 1 1 d .
H2 H 0.9380 1.2393 0.1322 0.040 Uiso 1 1 calc R
C3 C 0.7711(18) 1.2871(11) 0.2176(12) 0.041(3) Uani 1 1 d .
H3 H 0.7737 1.3649 0.2073 0.049 Uiso 1 1 calc R
C4 C 0.6666(19) 1.2502(13) 0.2806(13) 0.046(4) Uani 1 1 d .
H4 H 0.6011 1.3030 0.3148 0.056 Uiso 1 1 calc R
C5 C 0.6596(17) 1.1386(13) 0.2925(12) 0.040(3) Uani 1 1 d .
H5 H 0.5888 1.1136 0.3342 0.048 Uiso 1 1 calc R
C6 C 0.7577(14) 1.0609(11) 0.2427(11) 0.030(3) Uani 1 1 d .
C7 C 0.7639(14) 0.9373(11) 0.2534(10) 0.026(2) Uani 1 1 d .
C8 C 0.6655(11) 0.8786(11) 0.3021(10) 0.026(2) Uani 1 1 d .
H8 H 0.5843 0.9177 0.3311 0.032 Uiso 1 1 calc R
C9 C 0.6902(13) 0.7616(10) 0.3066(10) 0.027(2) Uani 1 1 d .
C10 C 0.8117(13) 0.7086(10) 0.2626(10) 0.027(2) Uani 1 1 d .
H10 H 0.8308 0.6294 0.2660 0.032 Uiso 1 1 calc R
C11 C 0.9032(12) 0.7686(10) 0.2149(10) 0.025(2) Uani 1 1 d .
C12 C 0.5783(15) 0.6972(12) 0.3553(11) 0.034(3) Uani 1 1 d .
C13 C 0.5341(16) 0.7387(17) 0.4671(12) 0.049(4) Uani 1 1 d .
H13A H 0.4551 0.7050 0.4913 0.073 Uiso 1 1 calc R
H13B H 0.5110 0.8202 0.4644 0.073 Uiso 1 1 calc R
H13C H 0.6081 0.7174 0.5170 0.073 Uiso 1 1 calc R
C14 C 0.6193(19) 0.5722(14) 0.3639(19) 0.055(5) Uani 1 1 d .
H14A H 0.6988 0.5554 0.4091 0.082 Uiso 1 1 calc R
H14B H 0.6409 0.5425 0.2924 0.082 Uiso 1 1 calc R
H14C H 0.5447 0.5375 0.3959 0.082 Uiso 1 1 calc R
C15 C 0.4530(15) 0.7233(16) 0.2779(13) 0.048(4) Uani 1 1 d .
H15A H 0.4843 0.7139 0.2035 0.072 Uiso 1 1 calc R
H15B H 0.4093 0.8003 0.2877 0.072 Uiso 1 1 calc R
H15C H 0.3881 0.6717 0.2950 0.072 Uiso 1 1 calc R
C16 C 1.0301(13) 0.7233(10) 0.1629(9) 0.024(2) Uani 1 1 d .
C17 C 1.0766(13) 0.6096(10) 0.1549(12) 0.029(3) Uani 1 1 d .
H17 H 1.0259 0.5569 0.1878 0.034 Uiso 1 1 calc R
C18 C 1.1977(12) 0.5712(10) 0.0988(12) 0.029(3) Uani 1 1 d .
C19 C 1.2695(14) 0.6521(11) 0.0560(12) 0.033(3) Uani 1 1 d .
H19 H 1.3532 0.6306 0.0197 0.040 Uiso 1 1 calc R
C20 C 1.2190(12) 0.7653(10) 0.0660(11) 0.028(3) Uani 1 1 d .
H20 H 1.2707 0.8200 0.0385 0.033 Uiso 1 1 calc R
C21 C 1.2493(13) 0.4492(11) 0.0874(11) 0.032(3) Uani 1 1 d .
C22 C 1.3637(17) 0.4147(15) 0.1651(16) 0.050(4) Uani 1 1 d .
H22A H 1.4433 0.4480 0.1414 0.075 Uiso 1 1 calc R
H22B H 1.3859 0.3331 0.1672 0.075 Uiso 1 1 calc R
H22C H 1.3354 0.4409 0.2368 0.075 Uiso 1 1 calc R
C23 C 1.306(2) 0.4290(14) -0.0317(15) 0.053(4) Uani 1 1 d .
H23A H 1.2460 0.4748 -0.0818 0.080 Uiso 1 1 calc R
H23B H 1.3090 0.3499 -0.0484 0.080 Uiso 1 1 calc R
H23C H 1.3967 0.4497 -0.0381 0.080 Uiso 1 1 calc R
C24 C 1.1356(16) 0.3765(12) 0.1062(15) 0.045(4) Uani 1 1 d .
H24A H 1.1140 0.3723 0.1830 0.067 Uiso 1 1 calc R
H24B H 1.1656 0.3012 0.0801 0.067 Uiso 1 1 calc R
H24C H 1.0550 0.4100 0.0676 0.067 Uiso 1 1 calc R
C25 C 1.1087(12) 0.9918(9) 0.2545(9) 0.022(2) Uani 1 1 d .
C26 C 1.112(3) 0.939(3) 0.3506(16) 0.120(14) Uani 1 1 d .
H26 H 1.0466 0.8908 0.3659 0.144 Uiso 1 1 calc R
C27 C 1.205(5) 0.951(4) 0.429(2) 0.20(3) Uani 1 1 d .
H27 H 1.2151 0.8985 0.4872 0.245 Uiso 1 1 calc R
C28 C 1.2806(15) 1.0343(14) 0.4274(13) 0.041(3) Uani 1 1 d .
H28 H 1.3253 1.0548 0.4885 0.050 Uiso 1 1 calc R
C29 C 1.288(2) 1.085(3) 0.3330(16) 0.080(8) Uani 1 1 d .
H29 H 1.3518 1.1351 0.3227 0.096 Uiso 1 1 calc R
C30 C 1.203(2) 1.067(3) 0.2448(16) 0.087(10) Uani 1 1 d .
H30 H 1.2114 1.1074 0.1792 0.105 Uiso 1 1 calc R
C31 C 0.014(3) 0.722(2) 0.5445(19) 0.078(7) Uani 1 1 d .
H31A H 0.0511 0.7557 0.6068 0.094 Uiso 1 1 calc R
H31B H -0.0431 0.7819 0.5048 0.094 Uiso 1 1 calc R

loop_
_atom_site_aniso_label
_atom_site_aniso_U_11
_atom_site_aniso_U_22
_atom_site_aniso_U_33
_atom_site_aniso_U_23
_atom_site_aniso_U_13
_atom_site_aniso_U_12
Ir1 0.0230(2) 0.0208(2) 0.0180(3) 0.00064(16) -0.00039(15) -0.00300(16)
N1 0.022(4) 0.021(4) 0.013(4) -0.003(3) 0.008(3) -0.004(4)
N2 0.026(5) 0.028(5) 0.020(5) 0.001(4) 0.011(4) -0.003(4)
O1 0.021(4) 0.036(4) 0.016(4) 0.004(3) 0.001(3) -0.008(3)
Cl1 0.078(4) 0.103(5) 0.128(7) -0.023(5) 0.017(4) -0.019(4)
Cl2 0.147(8) 0.116(6) 0.095(5) -0.021(5) 0.049(5) -0.058(6)
C1 0.037(7) 0.022(5) 0.025(6) -0.005(5) -0.011(5) -0.006(5)
C2 0.054(8) 0.020(5) 0.027(7) -0.002(5) -0.009(6) -0.008(5)
C3 0.068(10) 0.018(5) 0.034(7) -0.008(5) -0.003(7) 0.004(6)
C4 0.069(11) 0.034(7) 0.028(7) -0.006(6) 0.006(7) 0.019(7)
C5 0.052(9) 0.037(7) 0.026(7) -0.001(6) -0.001(6) 0.015(6)
C6 0.032(6) 0.030(6) 0.025(6) 0.001(5) 0.007(5) 0.002(5)
C7 0.032(6) 0.028(6) 0.019(6) 0.010(5) 0.001(5) -0.006(5)
C8 0.013(5) 0.041(6) 0.024(6) 0.006(5) 0.013(4) -0.005(5)
C9 0.033(6) 0.030(6) 0.017(6) 0.003(5) 0.002(5) -0.003(5)
C10 0.031(6) 0.020(5) 0.029(6) -0.001(5) 0.008(5) -0.002(5)
C11 0.028(6) 0.027(5) 0.021(6) 0.001(5) -0.005(4) -0.002(5)
C12 0.034(7) 0.042(7) 0.028(7) -0.002(6) 0.004(5) -0.016(6)
C13 0.038(8) 0.083(12) 0.032(8) -0.013(8) 0.014(6) -0.034(9)
C14 0.040(9) 0.033(8) 0.091(15) 0.004(8) 0.021(9) -0.008(7)
C15 0.034(8) 0.070(10) 0.045(9) -0.010(8) -0.009(6) -0.018(8)
C16 0.035(6) 0.023(5) 0.012(5) 0.000(4) 0.002(4) -0.002(5)
C17 0.025(6) 0.020(5) 0.043(8) 0.004(5) -0.007(5) -0.008(4)
C18 0.021(6) 0.027(6) 0.039(7) -0.001(5) -0.006(5) -0.002(5)
C19 0.028(6) 0.038(7) 0.033(7) -0.003(6) -0.006(5) 0.002(5)
C20 0.019(5) 0.024(5) 0.042(7) -0.005(5) -0.002(5) -0.009(4)
C21 0.025(6) 0.032(6) 0.036(7) 0.006(5) 0.016(5) 0.003(5)
C22 0.038(8) 0.041(8) 0.066(11) 0.002(8) -0.011(7) 0.012(7)
C23 0.066(11) 0.038(8) 0.053(11) -0.018(8) 0.005(8) 0.001(8)
C24 0.039(8) 0.025(6) 0.069(11) -0.007(7) 0.005(7) 0.001(6)
C25 0.023(5) 0.024(5) 0.020(5) -0.004(4) -0.005(4) -0.003(4)
C26 0.17(3) 0.19(3) 0.042(11) 0.042(14) -0.044(13) -0.17(3)
C27 0.34(6) 0.28(5) 0.051(15) 0.10(2) -0.12(3) -0.25(5)
C28 0.037(7) 0.058(9) 0.029(7) -0.007(7) -0.007(5) -0.004(7)
C29 0.053(11) 0.15(2) 0.044(11) 0.015(13) -0.016(8) -0.044(15)
C30 0.076(14) 0.17(3) 0.039(10) 0.008(13) -0.023(9) -0.090(18)
C31 0.085(16) 0.080(15) 0.065(14) -0.017(12) -0.015(12) 0.003(13)

loop_
_atom_type_symbol
_atom_type_description
_atom_type_scat_dispersion_real
_atom_type_scat_dispersion_imag
_atom_type_scat_source
C C 0.0033 0.0016 'International Tables Vol C Tables 4.2.6.8 and 6.1.1.4'
H H 0.0000 0.0000 'International Tables Vol C Tables 4.2.6.8 and 6.1.1.4'
N N 0.0061 0.0033 'International Tables Vol C Tables 4.2.6.8 and 6.1.1.4'
O O 0.0106 0.0060 'International Tables Vol C Tables 4.2.6.8 and 6.1.1.4'
Ir Ir -1.4442 7.9887 'International Tables Vol C Tables 4.2.6.8 and 6.1.1.4'
Cl Cl 0.1484 0.1585 'International Tables Vol C Tables 4.2.6.8 and 6.1.1.4'

loop_
_geom_angle_atom_site_label_1
_geom_angle_atom_site_label_2
_geom_angle_atom_site_label_3
_geom_angle
_geom_angle_site_symmetry_3
N2 Ir1 C1 81.6(5) .
N2 Ir1 C25 94.5(5) .
C1 Ir1 C25 86.4(5) .
N2 Ir1 O1 170.7(4) .
C1 Ir1 O1 99.5(5) .
C25 Ir1 O1 94.8(4) .
N2 Ir1 N1 78.3(4) .
C1 Ir1 N1 159.6(5) .
C25 Ir1 N1 91.4(4) .
O1 Ir1 N1 100.9(3) .
N2 Ir1 O1 92.4(4) 2_775
C1 Ir1 O1 95.9(4) 2_775
C25 Ir1 O1 173.0(4) 2_775
O1 Ir1 O1 78.3(3) 2_775
N1 Ir1 O1 88.7(3) 2_775
C16 N1 C20 119.9(10) .
C16 N1 Ir1 112.7(8) .
C20 N1 Ir1 127.4(7) .
C7 N2 C11 123.4(11) .
C7 N2 Ir1 117.8(8) .
C11 N2 Ir1 118.4(9) .
Ir1 O1 Ir1 101.7(3) 2_775
C6 C1 C2 115.9(14) .
C6 C1 Ir1 113.0(9) .
C2 C1 Ir1 131.1(12) .
C3 C2 C1 122.4(15) .
C2 C3 C4 120.2(13) .
C5 C4 C3 120.1(14) .
C4 C5 C6 119.6(16) .
C5 C6 C1 121.7(13) .
C5 C6 C7 124.5(13) .
C1 C6 C7 113.7(12) .
N2 C7 C8 120.0(11) .
N2 C7 C6 113.4(11) .
C8 C7 C6 126.7(13) .
C9 C8 C7 118.6(12) .
C10 C9 C8 118.1(11) .
C10 C9 C12 123.4(11) .
C8 C9 C12 118.4(12) .
C11 C10 C9 121.3(11) .
N2 C11 C10 118.6(12) .
N2 C11 C16 115.0(11) .
C10 C11 C16 126.4(11) .
C14 C12 C13 107.8(15) .
C14 C12 C9 114.0(13) .
C13 C12 C9 111.3(10) .
C14 C12 C15 108.9(13) .
C13 C12 C15 108.6(13) .
C9 C12 C15 106.2(12) .
N1 C16 C17 120.4(11) .
N1 C16 C11 115.3(10) .
C17 C16 C11 124.1(11) .
C16 C17 C18 121.2(11) .
C19 C18 C17 116.7(11) .
C19 C18 C21 120.9(12) .
C17 C18 C21 122.5(11) .
C18 C19 C20 120.1(13) .
N1 C20 C19 121.4(11) .
C18 C21 C22 109.7(12) .
C18 C21 C24 111.5(10) .
C22 C21 C24 110.6(13) .
C18 C21 C23 108.7(12) .
C22 C21 C23 108.9(13) .
C24 C21 C23 107.4(12) .
C26 C25 C30 112.5(13) .
C26 C25 Ir1 127.5(9) .
C30 C25 Ir1 119.9(11) .
C25 C26 C27 123.9(16) .
C28 C27 C26 123(2) .
C29 C28 C27 114.2(18) .
C28 C29 C30 123(2) .
C25 C30 C29 121.0(19) .
Cl2 C31 Cl1 112.5(14) .

loop_
_geom_bond_atom_site_label_1
_geom_bond_atom_site_label_2
_geom_bond_distance
_geom_bond_site_symmetry_2
Ir1 N2 1.964(10) .
Ir1 C1 1.991(14) .
Ir1 C25 1.997(11) .
Ir1 O1 2.093(8) .
Ir1 N1 2.150(9) .
Ir1 O1 2.182(8) 2_775
N1 C16 1.338(15) .
N1 C20 1.358(15) .
N2 C7 1.316(18) .
N2 C11 1.358(16) .
O1 Ir1 2.182(8) 2_775
Cl1 C31 1.72(2) .
Cl2 C31 1.72(3) .
C1 C6 1.413(19) .
C1 C2 1.427(16) .
C2 C3 1.35(2) .
C3 C4 1.41(2) .
C4 C5 1.37(2) .
C5 C6 1.405(19) .
C6 C7 1.491(18) .
C7 C8 1.413(15) .
C8 C9 1.402(18) .
C9 C10 1.399(18) .
C9 C12 1.558(17) .
C10 C11 1.367(17) .
C11 C16 1.456(18) .
C12 C14 1.51(2) .
C12 C13 1.532(18) .
C12 C15 1.59(2) .
C16 C17 1.393(17) .
C17 C18 1.413(19) .
C18 C19 1.385(19) .
C18 C21 1.501(18) .
C19 C20 1.398(18) .
C21 C22 1.52(2) .
C21 C24 1.546(18) .
C21 C23 1.59(2) .
C25 C26 1.34(2) .
C25 C30 1.41(2) .
C26 C27 1.40(3) .
C27 C28 1.34(3) .
C28 C29 1.32(3) .
C29 C30 1.44(2) .
